data_7119454
loop_
_publ_author_name
'Hu, Fei-Long'
'Wang, Hui-Fang'
'Guo, Dong'
'Zhang, Hui'
'Lang, Jian-Ping'
'Beves, Jonathon E.'

_publ_section_title
;
 Controlled formation of chiral networks and their reversible chiroptical
 switching behaviour by UV/microwave irradiation
;
_journal_issue 51
_journal_name_full 'Chemical Communications'
_journal_page_first 7990
_journal_page_last 7993
_journal_paper_doi 10.1039/c6cc03256g
_journal_volume 52
_journal_year 2016
_chemical_formula_sum 'C36 H26 Cd N2 O4'
_chemical_formula_weight 662.99
_space_group_IT_number 92
_symmetry_cell_setting tetragonal
_symmetry_space_group_name_Hall 'P 4abw 2nw'
_symmetry_space_group_name_H-M 'P 41 21 2'
_atom_sites_solution_hydrogens geom
_atom_sites_solution_primary direct
_atom_sites_solution_secondary difmap
_audit_creation_method SHELXL-97
_audit_update_record
;
2015-10-05 deposited with the CCDC.
2016-05-27 downloaded from the CCDC.
;
_cell_angle_alpha 90.00
_cell_angle_beta 90.00
_cell_angle_gamma 90.00
_cell_formula_units_Z 8
_cell_length_a 14.5436(2)
_cell_length_b 14.5436(2)
_cell_length_c 29.1864(9)
_cell_measurement_reflns_used 3891
_cell_measurement_temperature 293(2)
_cell_measurement_theta_max 29.4830
_cell_measurement_theta_min 3.4230
_cell_volume 6173.4(2)
_computing_cell_refinement 'Bruker SMART'
_computing_data_collection 'Bruker SMART'
_computing_data_reduction 'Bruker SHELXTL'
_computing_molecular_graphics 'Bruker SHELXTL'
_computing_publication_material 'Bruker SHELXTL'
_computing_structure_refinement 'SHELXL-97 (Sheldrick, 1997)'
_computing_structure_solution 'SHELXS-97 (Sheldrick, 1990)'
_diffrn_ambient_temperature 293(2)
_diffrn_measured_fraction_theta_full 0.997
_diffrn_measured_fraction_theta_max 0.997
_diffrn_measurement_device_type 'CCD area detector'
_diffrn_measurement_method 'phi and omega scans'
_diffrn_radiation_monochromator graphite
_diffrn_radiation_source 'fine-focus sealed tube'
_diffrn_radiation_type MoK\a
_diffrn_radiation_wavelength 0.71073
_diffrn_reflns_av_R_equivalents 0.0340
_diffrn_reflns_av_sigmaI/netI 0.0397
_diffrn_reflns_limit_h_max 14
_diffrn_reflns_limit_h_min -15
_diffrn_reflns_limit_k_max 13
_diffrn_reflns_limit_k_min -17
_diffrn_reflns_limit_l_max 34
_diffrn_reflns_limit_l_min -33
_diffrn_reflns_number 16279
_diffrn_reflns_theta_full 25.01
_diffrn_reflns_theta_max 25.01
_diffrn_reflns_theta_min 2.88
_exptl_absorpt_coefficient_mu 0.749
_exptl_absorpt_correction_T_max 0.8646
_exptl_absorpt_correction_T_min 0.8526
_exptl_absorpt_correction_type multi-scan
_exptl_absorpt_process_details sadabs
_exptl_crystal_colour yellow
_exptl_crystal_density_diffrn 1.427
_exptl_crystal_density_method 'not measured'
_exptl_crystal_description block
_exptl_crystal_F_000 2688
_exptl_crystal_size_max 0.22
_exptl_crystal_size_mid 0.21
_exptl_crystal_size_min 0.20
_refine_diff_density_max 0.449
_refine_diff_density_min -0.299
_refine_diff_density_rms 0.050
_refine_ls_abs_structure_details 'Flack H D (1983), Acta Cryst. A39, 876-881'
_refine_ls_abs_structure_Flack 0.00(3)
_refine_ls_extinction_method none
_refine_ls_goodness_of_fit_ref 1.042
_refine_ls_hydrogen_treatment mixed
_refine_ls_matrix_type full
_refine_ls_number_parameters 403
_refine_ls_number_reflns 5445
_refine_ls_number_restraints 2
_refine_ls_restrained_S_all 1.085
_refine_ls_R_factor_all 0.0465
_refine_ls_R_factor_gt 0.0359
_refine_ls_shift/su_max 0.004
_refine_ls_shift/su_mean 0.000
_refine_ls_structure_factor_coef Fsqd
_refine_ls_weighting_details 'calc w=1/[\s^2^(Fo^2^)+(0.0267P)^2^+2.6115P] where P=(Fo^2^+2Fc^2^)/3'
_refine_ls_weighting_scheme calc
_refine_ls_wR_factor_gt 0.0689
_refine_ls_wR_factor_ref 0.0733
_reflns_number_gt 4700
_reflns_number_total 5445
_reflns_threshold_expression >2sigma(I)
_cod_data_source_file c6cc03256g2.cif
_cod_data_source_block 1406667
_cod_original_sg_symbol_H-M P4(1)2(1)2
_cod_database_code 7119454

loop_
_symmetry_equiv_pos_as_xyz
'x, y, z'
'-x, -y, z+1/2'
'-y+1/2, x+1/2, z+1/4'
'y+1/2, -x+1/2, z+3/4'
'-x+1/2, y+1/2, -z+1/4'
'x+1/2, -y+1/2, -z+3/4'
'y, x, -z'
'-y, -x, -z+1/2'

loop_
_atom_site_label
_atom_site_type_symbol
_atom_site_fract_x
_atom_site_fract_y
_atom_site_fract_z
_atom_site_U_iso_or_equiv
_atom_site_adp_type
_atom_site_occupancy
_atom_site_symmetry_multiplicity
_atom_site_calc_flag
_atom_site_refinement_flags
_atom_site_disorder_assembly
_atom_site_disorder_group
Cd1 Cd 0.67527(2) 0.57667(2) 0.055131(9) 0.04202(10) Uani 1 1 d . . .
N1 N 0.7819(3) 0.6951(3) 0.05347(12) 0.0500(9) Uani 1 1 d . A .
N2 N 0.5575(3) 0.4739(3) 0.06043(12) 0.0544(10) Uani 1 1 d . . .
O1 O 0.7698(3) 0.4688(3) 0.01126(10) 0.0709(10) Uani 1 1 d . . .
O2 O 0.5651(2) 0.6849(2) 0.02795(9) 0.0532(7) Uani 1 1 d . . .
O3 O 0.7588(3) 0.5258(3) 0.11536(12) 0.0827(11) Uani 1 1 d . . .
O4 O 0.6660(3) 0.6323(3) 0.14095(13) 0.0856(12) Uani 1 1 d . . .
C1 C 0.7621(4) 0.7812(4) 0.0599(2) 0.0770(17) Uani 1 1 d . . .
H1 H 0.7005 0.7980 0.0621 0.092 Uiso 1 1 calc R . .
C2 C 0.8281(6) 0.8488(4) 0.0634(2) 0.100(2) Uani 1 1 d . A .
H2 H 0.8092 0.9088 0.0691 0.120 Uiso 1 1 calc R . .
C3 C 0.9165(5) 0.8326(5) 0.05915(17) 0.097(2) Uani 1 1 d . . .
C4 C 0.9367(4) 0.7423(6) 0.0518(3) 0.117(3) Uani 1 1 d . A .
H4 H 0.9978 0.7252 0.0479 0.140 Uiso 1 1 calc R . .
C5 C 0.8703(4) 0.6760(5) 0.0499(2) 0.0881(19) Uani 1 1 d . . .
H5 H 0.8880 0.6151 0.0460 0.106 Uiso 1 1 calc R A .
C6 C 0.9664(7) 0.9224(8) 0.0651(3) 0.0560(19) Uani 0.532(6) 1 d PD A 1
C7 C 1.0557(7) 0.9236(8) 0.0481(4) 0.061(2) Uani 0.532(6) 1 d PD A 1
C7' C 1.0116(9) 0.9614(9) 0.0632(5) 0.061(2) Uani 0.468(6) 1 d P A 2
C6' C 1.0118(8) 0.8798(9) 0.0562(4) 0.0560(19) Uani 0.468(6) 1 d P A 2
C8 C 1.1036(5) 1.0138(5) 0.0564(3) 0.102(3) Uani 1 1 d . . .
C9 C 1.0923(5) 1.0947(6) 0.0790(3) 0.114(3) Uani 1 1 d . . .
H9 H 1.0369 1.1064 0.0938 0.137 Uiso 1 1 calc R . .
C10 C 1.1853(7) 1.0007(5) 0.0344(3) 0.123(3) Uani 1 1 d . . .
H10 H 1.1951 0.9460 0.0186 0.148 Uiso 1 1 calc R . .
C11 C 0.1616(5) 0.1604(5) 0.0805(2) 0.106(2) Uani 1 1 d . . .
H11 H 0.1520 0.2144 0.0968 0.128 Uiso 1 1 calc R . .
C12 C 0.2428(4) 0.1478(4) 0.0586(2) 0.0840(19) Uani 1 1 d . . .
C13 C 0.2544(5) 0.0664(5) 0.0350(3) 0.111(3) Uani 1 1 d . . .
H13 H 0.3090 0.0556 0.0194 0.134 Uiso 1 1 calc R . .
C14 C 0.3197(6) 0.2118(5) 0.0585(2) 0.124(3) Uani 1 1 d D . .
H14 H 0.3715 0.1837 0.0462 0.149 Uiso 1 1 calc R . .
C15 C 0.3355(8) 0.2818(7) 0.0683(3) 0.189(6) Uani 1 1 d D . .
H15 H 0.2855 0.3109 0.0819 0.227 Uiso 1 1 calc R . .
C16 C 0.4174(6) 0.3434(7) 0.0653(2) 0.115(3) Uani 1 1 d . . .
C17 C 0.3999(5) 0.4335(6) 0.0634(3) 0.111(3) Uani 1 1 d . . .
H17 H 0.3392 0.4537 0.0636 0.133 Uiso 1 1 calc R . .
C18 C 0.4693(4) 0.4963(4) 0.0613(2) 0.0779(17) Uani 1 1 d . . .
H18 H 0.4538 0.5583 0.0603 0.093 Uiso 1 1 calc R . .
C19 C 0.5761(5) 0.3856(4) 0.06227(19) 0.0773(17) Uani 1 1 d . . .
H19 H 0.6374 0.3674 0.0621 0.093 Uiso 1 1 calc R . .
C20 C 0.5080(6) 0.3171(5) 0.0645(2) 0.097(2) Uani 1 1 d . . .
H20 H 0.5240 0.2553 0.0654 0.116 Uiso 1 1 calc R . .
C21 C 0.7466(3) 0.5039(3) -0.02556(14) 0.0490(10) Uani 1 1 d . . .
C22 C 0.7982(3) 0.4784(3) -0.06866(15) 0.0531(13) Uani 1 1 d . . .
C23 C 0.7865(4) 0.5302(4) -0.10771(16) 0.0749(15) Uani 1 1 d . . .
H23 H 0.7416 0.5757 -0.1085 0.090 Uiso 1 1 calc R . .
C24 C 0.8412(5) 0.5151(5) -0.14599(18) 0.092(2) Uani 1 1 d . . .
H24 H 0.8337 0.5520 -0.1717 0.110 Uiso 1 1 calc R . .
C25 C 0.9059(4) 0.4467(4) -0.14643(17) 0.0769(17) Uani 1 1 d . . .
C26 C 0.9151(4) 0.3922(4) -0.10815(18) 0.0744(16) Uani 1 1 d . . .
H26 H 0.9572 0.3440 -0.1082 0.089 Uiso 1 1 calc R . .
C27 C 0.8616(4) 0.4086(4) -0.06913(16) 0.0665(15) Uani 1 1 d . . .
H27 H 0.8692 0.3718 -0.0433 0.080 Uiso 1 1 calc R . .
C28 C 1.0357(4) 0.5627(5) 0.31252(19) 0.087(2) Uani 1 1 d . . .
H28 H 1.0489 0.5210 0.2893 0.104 Uiso 1 1 calc R . .
C29 C 0.9707(4) 0.6177(4) 0.3034(2) 0.0780(16) Uani 1 1 d . . .
H29 H 0.9585 0.6642 0.3243 0.094 Uiso 1 1 calc R . .
C30 C 0.9130(4) 0.6133(4) 0.26189(17) 0.0714(16) Uani 1 1 d . . .
C31 C 0.8368(4) 0.6684(4) 0.25682(17) 0.0748(16) Uani 1 1 d . . .
H31 H 0.8241 0.7123 0.2791 0.090 Uiso 1 1 calc R . .
C32 C 0.7782(4) 0.6605(4) 0.21942(17) 0.0711(15) Uani 1 1 d . . .
H32 H 0.7270 0.6985 0.2172 0.085 Uiso 1 1 calc R . .
C33 C 0.7954(4) 0.5965(4) 0.18562(17) 0.0605(14) Uani 1 1 d . . .
C34 C 0.8739(4) 0.5430(4) 0.18947(19) 0.0781(17) Uani 1 1 d . . .
H34 H 0.8875 0.5006 0.1666 0.094 Uiso 1 1 calc R . .
C35 C 0.9317(4) 0.5512(4) 0.22618(18) 0.0817(18) Uani 1 1 d . . .
H35 H 0.9844 0.5151 0.2276 0.098 Uiso 1 1 calc R . .
C36 C 0.7338(4) 0.5839(5) 0.14477(19) 0.0673(15) Uani 1 1 d . . .
H6A H 1.057(5) 0.854(5) 0.043(2) 0.13(3) Uiso 1 1 d . . .
H7A H 0.945(3) 0.981(3) 0.0773(15) 0.063(15) Uiso 1 1 d . . .

loop_
_atom_site_aniso_label
_atom_site_aniso_U_11
_atom_site_aniso_U_22
_atom_site_aniso_U_33
_atom_site_aniso_U_23
_atom_site_aniso_U_13
_atom_site_aniso_U_12
Cd1 0.0421(2) 0.0420(2) 0.04198(14) -0.00468(15) 0.00371(15) -0.01626(14)
N1 0.048(2) 0.046(3) 0.056(2) -0.006(2) 0.004(2) -0.0205(18)
N2 0.062(3) 0.048(3) 0.053(2) -0.002(2) 0.008(2) -0.028(2)
O1 0.082(3) 0.079(3) 0.0519(19) 0.0009(18) 0.0129(19) 0.017(2)
O2 0.050(2) 0.050(2) 0.0597(16) -0.0133(16) 0.0095(15) 0.0009(16)
O3 0.108(3) 0.074(3) 0.067(2) 0.004(2) -0.027(2) -0.010(2)
O4 0.065(3) 0.109(3) 0.084(3) 0.023(2) -0.021(2) -0.004(3)
C1 0.069(4) 0.058(4) 0.104(4) -0.025(3) -0.001(4) -0.019(3)
C2 0.117(6) 0.059(4) 0.125(6) -0.014(4) -0.018(5) -0.053(4)
C3 0.105(6) 0.117(6) 0.069(3) 0.009(4) -0.021(4) -0.090(5)
C4 0.051(4) 0.149(7) 0.151(7) -0.014(6) 0.015(4) -0.053(5)
C5 0.046(3) 0.084(4) 0.135(5) -0.020(4) 0.022(4) -0.019(3)
C6 0.036(6) 0.061(7) 0.071(5) -0.016(5) 0.017(4) -0.014(4)
C7 0.031(6) 0.056(6) 0.096(7) 0.006(5) 0.008(4) -0.016(4)
C7' 0.031(6) 0.056(6) 0.096(7) 0.006(5) 0.008(4) -0.016(4)
C6' 0.036(6) 0.061(7) 0.071(5) -0.016(5) 0.017(4) -0.014(4)
C8 0.088(6) 0.099(6) 0.119(5) 0.048(5) -0.046(5) -0.065(4)
C9 0.082(5) 0.120(7) 0.140(7) 0.014(5) -0.007(5) -0.062(5)
C10 0.124(7) 0.074(5) 0.172(8) -0.003(5) -0.031(6) -0.048(5)
C11 0.101(6) 0.087(5) 0.131(6) -0.005(4) 0.004(5) -0.051(5)
C12 0.061(4) 0.081(5) 0.110(4) 0.023(4) -0.012(4) -0.046(3)
C13 0.075(5) 0.088(5) 0.172(8) 0.007(5) -0.008(4) -0.034(4)
C14 0.142(7) 0.114(6) 0.118(5) 0.018(5) -0.017(6) -0.095(6)
C15 0.256(12) 0.187(10) 0.123(6) 0.046(6) -0.052(7) -0.187(10)
C16 0.123(7) 0.128(8) 0.094(4) 0.018(5) -0.014(5) -0.094(6)
C17 0.067(4) 0.133(7) 0.131(6) 0.034(5) -0.013(4) -0.057(5)
C18 0.058(4) 0.075(4) 0.101(4) 0.012(4) 0.002(3) -0.031(3)
C19 0.093(4) 0.057(4) 0.083(4) -0.006(3) 0.020(4) -0.028(3)
C20 0.160(7) 0.051(4) 0.079(4) -0.005(3) 0.015(4) -0.046(5)
C21 0.049(3) 0.045(3) 0.053(3) -0.013(2) 0.008(2) -0.007(2)
C22 0.053(3) 0.050(3) 0.056(3) -0.014(2) -0.001(2) 0.004(2)
C23 0.067(4) 0.094(4) 0.064(3) -0.007(3) 0.014(3) 0.025(3)
C24 0.095(5) 0.121(5) 0.059(3) 0.002(3) 0.018(3) 0.033(4)
C25 0.072(4) 0.104(5) 0.054(3) -0.013(3) 0.010(3) 0.018(4)
C26 0.069(4) 0.084(4) 0.071(3) -0.012(3) 0.015(3) 0.026(3)
C27 0.068(4) 0.069(4) 0.062(3) 0.000(3) 0.014(3) 0.014(3)
C28 0.077(4) 0.123(6) 0.062(3) 0.013(4) -0.015(3) 0.025(4)
C29 0.087(4) 0.078(4) 0.069(3) 0.008(3) -0.021(3) 0.013(3)
C30 0.070(4) 0.086(4) 0.058(3) 0.006(3) -0.019(3) 0.004(3)
C31 0.084(4) 0.080(4) 0.061(3) 0.000(3) -0.018(3) 0.010(4)
C32 0.062(3) 0.086(4) 0.065(3) 0.010(3) -0.008(3) 0.015(3)
C33 0.061(3) 0.064(3) 0.057(3) 0.006(2) -0.007(2) -0.002(3)
C34 0.085(4) 0.084(4) 0.065(3) -0.013(3) -0.016(3) 0.017(4)
C35 0.068(4) 0.103(5) 0.075(3) -0.001(3) -0.018(3) 0.028(4)
C36 0.064(4) 0.076(4) 0.062(3) 0.028(3) -0.012(3) -0.014(3)

loop_
_atom_type_symbol
_atom_type_description
_atom_type_scat_dispersion_real
_atom_type_scat_dispersion_imag
_atom_type_scat_source
C C 0.0033 0.0016 'International Tables Vol C Tables 4.2.6.8 and 6.1.1.4'
H H 0.0000 0.0000 'International Tables Vol C Tables 4.2.6.8 and 6.1.1.4'
N N 0.0061 0.0033 'International Tables Vol C Tables 4.2.6.8 and 6.1.1.4'
O O 0.0106 0.0060 'International Tables Vol C Tables 4.2.6.8 and 6.1.1.4'
Cd Cd -0.8075 1.2024 'International Tables Vol C Tables 4.2.6.8 and 6.1.1.4'

loop_
_geom_angle_atom_site_label_1
_geom_angle_atom_site_label_2
_geom_angle_atom_site_label_3
_geom_angle
_geom_angle_site_symmetry_1
_geom_angle_site_symmetry_3
O3 Cd1 N2 97.84(15) . .
O3 Cd1 N1 84.27(14) . .
N2 Cd1 N1 172.60(14) . .
O3 Cd1 O2 146.78(13) . .
N2 Cd1 O2 87.17(14) . .
N1 Cd1 O2 87.24(13) . .
O3 Cd1 O2 136.09(14) . 7
N2 Cd1 O2 93.76(12) . 7
N1 Cd1 O2 89.54(12) . 7
O2 Cd1 O2 75.69(10) . 7
O3 Cd1 O1 83.97(14) . .
N2 Cd1 O1 92.13(15) . .
N1 Cd1 O1 95.15(14) . .
O2 Cd1 O1 128.85(10) . .
O2 Cd1 O1 53.29(10) 7 .
O3 Cd1 O4 52.36(14) . .
N2 Cd1 O4 95.66(12) . .
N1 Cd1 O4 79.96(12) . .
O2 Cd1 O4 94.55(11) . .
O2 Cd1 O4 166.08(12) 7 .
O1 Cd1 O4 136.27(12) . .
O3 Cd1 C36 26.85(15) . .
N2 Cd1 C36 101.14(14) . .
N1 Cd1 C36 77.55(14) . .
O2 Cd1 C36 119.94(16) . .
O2 Cd1 C36 158.61(15) 7 .
O1 Cd1 C36 110.36(17) . .
O4 Cd1 C36 25.97(14) . .
C1 N1 C5 115.5(4) . .
C1 N1 Cd1 124.4(4) . .
C5 N1 Cd1 119.8(4) . .
C19 N2 C18 116.1(4) . .
C19 N2 Cd1 119.3(4) . .
C18 N2 Cd1 124.6(4) . .
C21 O1 Cd1 92.1(3) . .
C21 O2 Cd1 163.7(3) 7 .
C21 O2 Cd1 92.0(2) 7 7
Cd1 O2 Cd1 104.30(10) . 7
C36 O3 Cd1 98.9(3) . .
C36 O4 Cd1 82.4(4) . .
N1 C1 C2 122.9(6) . .
C3 C2 C1 123.2(7) . .
C2 C3 C4 113.5(5) . .
C2 C3 C6 107.8(8) . .
C4 C3 C6 138.7(8) . .
C2 C3 C6' 143.3(9) . .
C4 C3 C6' 103.1(9) . .
C6 C3 C6' 35.9(6) . .
C3 C4 C5 122.3(7) . .
N1 C5 C4 122.5(6) . .
C7 C6 C3 114.8(10) . .
C6 C7 C8 112.7(11) . .
C6' C7' C8 117.4(13) . .
C7' C6' C3 115.2(13) . .
C9 C8 C10 117.1(6) . .
C9 C8 C7 140.9(9) . .
C10 C8 C7 101.9(9) . .
C9 C8 C7' 105.0(9) . .
C10 C8 C7' 137.9(10) . .
C7 C8 C7' 36.2(6) . .
C8 C9 C11 121.5(8) . 1_665
C8 C10 C13 121.9(8) . 1_665
C12 C11 C9 121.7(8) . 1_445
C11 C12 C13 117.2(5) . .
C11 C12 C14 125.8(7) . .
C13 C12 C14 117.0(7) . .
C12 C13 C10 120.6(8) . 1_445
C15 C14 C12 139.9(12) . .
C14 C15 C16 136.0(13) . .
C17 C16 C20 117.1(6) . .
C17 C16 C15 116.0(10) . .
C20 C16 C15 126.9(10) . .
C16 C17 C18 121.2(8) . .
N2 C18 C17 123.6(7) . .
N2 C19 C20 123.3(7) . .
C16 C20 C19 118.7(7) . .
O1 C21 O2 122.1(4) . 7
O1 C21 C22 119.1(4) . .
O2 C21 C22 118.6(4) 7 .
C27 C22 C23 118.6(4) . .
C27 C22 C21 121.6(4) . .
C23 C22 C21 119.6(4) . .
C22 C23 C24 120.6(6) . .
C25 C24 C23 121.1(6) . .
C24 C25 C26 118.5(5) . .
C24 C25 C28 118.1(6) . 2_764
C26 C25 C28 123.3(6) . 2_764
C25 C26 C27 120.5(5) . .
C22 C27 C26 120.5(5) . .
C29 C28 C25 131.3(7) . 2_765
C28 C29 C30 124.8(6) . .
C31 C30 C35 116.8(5) . .
C31 C30 C29 121.5(5) . .
C35 C30 C29 121.7(6) . .
C30 C31 C32 122.0(6) . .
C33 C32 C31 120.4(5) . .
C32 C33 C34 118.1(5) . .
C32 C33 C36 122.8(5) . .
C34 C33 C36 119.1(5) . .
C35 C34 C33 121.4(6) . .
C34 C35 C30 121.2(6) . .
O4 C36 O3 124.1(5) . .
O4 C36 C33 119.0(6) . .
O3 C36 C33 116.8(5) . .
O4 C36 Cd1 71.6(3) . .
O3 C36 Cd1 54.2(3) . .
C33 C36 Cd1 160.6(4) . .

loop_
_geom_bond_atom_site_label_1
_geom_bond_atom_site_label_2
_geom_bond_distance
_geom_bond_site_symmetry_2
Cd1 O3 2.262(4) .
Cd1 N2 2.278(3) .
Cd1 N1 2.319(3) .
Cd1 O2 2.382(3) .
Cd1 O2 2.435(3) 7
Cd1 O1 2.448(3) .
Cd1 O4 2.636(4) .
Cd1 C36 2.753(5) .
N1 C1 1.298(6) .
N1 C5 1.319(6) .
N2 C19 1.314(7) .
N2 C18 1.324(7) .
O1 C21 1.237(5) .
O2 C21 1.265(5) 7
O2 Cd1 2.435(3) 7
O3 C36 1.259(7) .
O4 C36 1.217(6) .
C1 C2 1.379(7) .
C2 C3 1.313(10) .
C3 C4 1.362(10) .
C3 C6 1.504(12) .
C3 C6' 1.548(13) .
C4 C5 1.366(8) .
C6 C7 1.390(13) .
C7 C8 1.505(12) .
C7' C6' 1.204(18) .
C7' C8 1.553(13) .
C8 C9 1.360(11) .
C8 C10 1.363(11) .
C9 C11 1.390(8) 1_665
C10 C13 1.387(8) 1_665
C11 C12 1.354(9) .
C11 C9 1.390(8) 1_445
C12 C13 1.380(9) .
C12 C14 1.455(7) .
C13 C10 1.387(8) 1_445
C14 C15 1.082(9) .
C15 C16 1.493(9) .
C16 C17 1.336(11) .
C16 C20 1.373(11) .
C17 C18 1.363(7) .
C19 C20 1.406(8) .
C21 O2 1.265(5) 7
C21 C22 1.511(6) .
C22 C27 1.373(6) .
C22 C23 1.377(7) .
C23 C24 1.389(7) .
C24 C25 1.370(8) .
C25 C26 1.377(7) .
C25 C28 1.475(7) 2_764
C26 C27 1.400(6) .
C28 C29 1.266(8) .
C28 C25 1.475(7) 2_765
C29 C30 1.474(7) .
C30 C31 1.375(7) .
C30 C35 1.406(7) .
C31 C32 1.390(7) .
C32 C33 1.379(7) .
C33 C34 1.386(7) .
C33 C36 1.502(7) .
C34 C35 1.367(7) .
